data_7210809
loop_
_publ_author_name
'Zhao, Yi'
'Liang, Li-Li'
'Chen, Kai'
'Zhang, Ting'
'Xiao, Xin'
'Zhang, Yun-Qian'
'Tao, Zhu'
'Xue, Sai-Feng'
'Zhu, Qian-Jiang'

_publ_section_title
;
 Inorganic anion-aided coordination of lanthanide metal ions to
 cucurbituril and supramolecular self-assembly: potential applications in
 the separation of light lanthanides
;
_journal_issue 39
_journal_name_full CrystEngComm
_journal_page_first 7987
_journal_paper_doi 10.1039/c3ce40568k
_journal_volume 15
_journal_year 2013
_chemical_formula_sum 'C36 H96 Cd Cl5 Dy N24 O42'
_chemical_formula_weight 1989.52
_chemical_name_systematic
;
?
;
_space_group_IT_number 2
_symmetry_cell_setting triclinic
_symmetry_space_group_name_Hall '-P 1'
_symmetry_space_group_name_H-M 'P -1'
_atom_sites_solution_hydrogens geom
_atom_sites_solution_primary direct
_atom_sites_solution_secondary difmap
_audit_creation_method SHELXL-97
_cell_angle_alpha 64.842(4)
_cell_angle_beta 80.884(5)
_cell_angle_gamma 81.789(4)
_cell_formula_units_Z 2
_cell_length_a 15.1428(19)
_cell_length_b 15.569(2)
_cell_length_c 17.119(2)
_cell_measurement_temperature 223(2)
_cell_volume 3594.1(8)
_computing_structure_refinement 'SHELXL-97 (Sheldrick, 1997)'
_diffrn_ambient_temperature 223(2)
_diffrn_measured_fraction_theta_full 0.992
_diffrn_measured_fraction_theta_max 0.992
_diffrn_measurement_device_type 'Bruker CCD Area Detector'
_diffrn_measurement_method '\f and \w scan'
_diffrn_radiation_monochromator graphite
_diffrn_radiation_source 'fine-focus sealed tube'
_diffrn_radiation_type MoK\a
_diffrn_radiation_wavelength 0.71073
_diffrn_reflns_av_R_equivalents 0.0447
_diffrn_reflns_av_sigmaI/netI 0.0462
_diffrn_reflns_limit_h_max 15
_diffrn_reflns_limit_h_min -18
_diffrn_reflns_limit_k_max 18
_diffrn_reflns_limit_k_min -18
_diffrn_reflns_limit_l_max 20
_diffrn_reflns_limit_l_min -20
_diffrn_reflns_number 39996
_diffrn_reflns_theta_full 25.10
_diffrn_reflns_theta_max 25.10
_diffrn_reflns_theta_min 1.32
_exptl_absorpt_coefficient_mu 1.629
_exptl_absorpt_correction_T_max 0.7580
_exptl_absorpt_correction_T_min 0.6767
_exptl_absorpt_correction_type multi-scan
_exptl_absorpt_process_details 'SADABS (Bruker, 2008)'
_exptl_crystal_colour colorless
_exptl_crystal_density_diffrn 1.838
_exptl_crystal_density_method 'not measured'
_exptl_crystal_description prism
_exptl_crystal_F_000 2030
_exptl_crystal_size_max 0.26
_exptl_crystal_size_mid 0.21
_exptl_crystal_size_min 0.18
_platon_squeeze_details
;
;
_refine_diff_density_max 1.699
_refine_diff_density_min -0.817
_refine_diff_density_rms 0.099
_refine_ls_extinction_method none
_refine_ls_goodness_of_fit_ref 1.047
_refine_ls_hydrogen_treatment constr
_refine_ls_matrix_type full
_refine_ls_number_parameters 748
_refine_ls_number_reflns 12679
_refine_ls_number_restraints 0
_refine_ls_restrained_S_all 1.047
_refine_ls_R_factor_all 0.0476
_refine_ls_R_factor_gt 0.0415
_refine_ls_shift/su_max 0.005
_refine_ls_shift/su_mean 0.000
_refine_ls_structure_factor_coef Fsqd
_refine_ls_weighting_details 'calc w=1/[\s^2^(Fo^2^)+(0.0729P)^2^+0.8943P] where P=(Fo^2^+2Fc^2^)/3'
_refine_ls_weighting_scheme calc
_refine_ls_wR_factor_gt 0.1135
_refine_ls_wR_factor_ref 0.1180
_reflns_number_gt 10956
_reflns_number_total 12679
_reflns_threshold_expression >2sigma(I)
_cod_data_source_file c3ce40568k.txt
_cod_data_source_block p210
_cod_original_cell_volume 3594.2(8)
_cod_database_code 7210809

loop_
_symmetry_equiv_pos_as_xyz
'x, y, z'
'-x, -y, -z'

loop_
_atom_site_label
_atom_site_type_symbol
_atom_site_fract_x
_atom_site_fract_y
_atom_site_fract_z
_atom_site_U_iso_or_equiv
_atom_site_adp_type
_atom_site_occupancy
_atom_site_symmetry_multiplicity
_atom_site_calc_flag
_atom_site_refinement_flags
Cl5 Cl 0.48825(9) 0.30148(12) 1.04399(10) 0.0709(4) Uani 1 1 d .
O1W O 0.5652(2) 0.6341(2) 1.14283(18) 0.0460(7) Uani 1 1 d .
O2W O 0.7610(2) 0.7383(2) 1.1122(2) 0.0468(7) Uani 1 1 d .
O3W O 0.6048(2) 0.4833(2) 1.30242(19) 0.0465(7) Uani 1 1 d .
O4W O 0.8693(2) 0.5662(2) 1.1640(2) 0.0500(8) Uani 1 1 d .
Dy1 Dy 0.709024(12) 0.585647(13) 1.193489(11) 0.03187(8) Uani 1 1 d .
Cl1 Cl 0.98775(10) 0.25940(14) 1.65078(14) 0.0925(5) Uani 1 1 d .
Cl2 Cl 0.87581(12) 0.02997(12) 1.69640(18) 0.1152(8) Uani 1 1 d .
Cl3 Cl 1.14843(12) 0.03281(15) 1.66253(17) 0.1309(10) Uani 1 1 d .
Cl4 Cl 1.0079(4) 0.1765(4) 1.46139(17) 0.281(3) Uani 1 1 d .
Cd1 Cd 1.00526(3) 0.11898(3) 1.61519(3) 0.07675(15) Uani 1 1 d .
C1 C 0.7151(3) 0.5931(3) 0.9838(2) 0.0330(8) Uani 1 1 d .
C2 C 0.7214(3) 0.6121(3) 0.8416(3) 0.0379(9) Uani 1 1 d .
H2 H 0.6793 0.6555 0.8002 0.045 Uiso 1 1 calc R
C3 C 0.6811(3) 0.5171(3) 0.9032(2) 0.0383(9) Uani 1 1 d .
H3 H 0.6196 0.5159 0.8909 0.046 Uiso 1 1 calc R
C4 C 0.8109(3) 0.4848(3) 0.8234(3) 0.0407(10) Uani 1 1 d .
C5 C 0.6389(3) 0.4460(3) 1.0682(3) 0.0362(9) Uani 1 1 d .
H5A H 0.6122 0.4774 1.1064 0.043 Uiso 1 1 calc R
H5B H 0.5905 0.4210 1.0545 0.043 Uiso 1 1 calc R
C6 C 0.7337(3) 0.3454(3) 0.9293(3) 0.0439(10) Uani 1 1 d .
H6A H 0.7632 0.3152 0.8910 0.053 Uiso 1 1 calc R
H6B H 0.6699 0.3346 0.9397 0.053 Uiso 1 1 calc R
C7 C 0.7507(3) 0.3681(3) 1.1736(2) 0.0345(9) Uani 1 1 d .
C8 C 0.7232(3) 0.2832(3) 1.0966(3) 0.0370(9) Uani 1 1 d .
H8 H 0.6696 0.2484 1.1072 0.044 Uiso 1 1 calc R
C9 C 0.7917(3) 0.2246(3) 1.1601(3) 0.0365(9) Uani 1 1 d .
H9 H 0.7693 0.1637 1.2036 0.044 Uiso 1 1 calc R
C10 C 0.8546(3) 0.2503(3) 1.0193(3) 0.0439(10) Uani 1 1 d .
C11 C 0.8534(3) 0.2569(3) 1.2756(2) 0.0368(9) Uani 1 1 d .
H11A H 0.8436 0.1902 1.3131 0.044 Uiso 1 1 calc R
H11B H 0.8290 0.2949 1.3085 0.044 Uiso 1 1 calc R
C12 C 0.9483(3) 0.1476(3) 1.1340(3) 0.0411(10) Uani 1 1 d .
H12A H 0.9767 0.1269 1.0886 0.049 Uiso 1 1 calc R
H12B H 0.9302 0.0908 1.1852 0.049 Uiso 1 1 calc R
C13 C 0.9907(3) 0.3316(3) 1.2629(2) 0.0351(9) Uani 1 1 d .
C14 C 1.0108(3) 0.1918(3) 1.2404(2) 0.0349(9) Uani 1 1 d .
H14 H 1.0002 0.1285 1.2877 0.042 Uiso 1 1 calc R
C15 C 1.1037(3) 0.2226(3) 1.2398(2) 0.0372(9) Uani 1 1 d .
H15 H 1.1379 0.1738 1.2862 0.045 Uiso 1 1 calc R
C16 C 1.0951(3) 0.2141(3) 1.1073(2) 0.0355(9) Uani 1 1 d .
C17 C 1.1461(3) 0.3526(4) 1.2755(3) 0.0426(10) Uani 1 1 d .
H17A H 1.1142 0.3863 1.3101 0.051 Uiso 1 1 calc R
H17B H 1.1866 0.3015 1.3122 0.051 Uiso 1 1 calc R
C18 C 0.7588(3) 0.7481(3) 0.8725(3) 0.0387(9) Uani 1 1 d .
H18A H 0.7376 0.7677 0.9201 0.046 Uiso 1 1 calc R
H18B H 0.7251 0.7888 0.8234 0.046 Uiso 1 1 calc R
C19 C 0.6288(3) 0.7430(3) 1.2914(2) 0.0323(8) Uani 1 1 d .
C20 C 0.5651(3) 0.8489(3) 1.3526(3) 0.0377(9) Uani 1 1 d .
H20 H 0.5555 0.9186 1.3188 0.045 Uiso 1 1 calc R
C21 C 0.6629(3) 0.8180(3) 1.3740(3) 0.0381(9) Uani 1 1 d .
H21 H 0.6991 0.8733 1.3538 0.046 Uiso 1 1 calc R
C22 C 0.5656(3) 0.7729(3) 1.5031(3) 0.0424(10) Uani 1 1 d .
C23 C 0.7846(3) 0.7139(3) 1.3263(3) 0.0363(9) Uani 1 1 d .
H23A H 0.8255 0.7560 1.3286 0.044 Uiso 1 1 calc R
H23B H 0.8004 0.7082 1.2708 0.044 Uiso 1 1 calc R
C24 C 0.7275(3) 0.7303(3) 1.5205(3) 0.0482(11) Uani 1 1 d .
H24A H 0.7773 0.7706 1.4917 0.058 Uiso 1 1 calc R
H24B H 0.7088 0.7335 1.5767 0.058 Uiso 1 1 calc R
C25 C 0.7886(3) 0.5389(3) 1.3903(2) 0.0332(8) Uani 1 1 d .
C26 C 0.8263(3) 0.6049(3) 1.4779(3) 0.0389(9) Uani 1 1 d .
H26 H 0.8840 0.6322 1.4698 0.047 Uiso 1 1 calc R
C27 C 0.8357(3) 0.4950(3) 1.5259(2) 0.0343(9) Uani 1 1 d .
H27 H 0.8984 0.4700 1.5379 0.041 Uiso 1 1 calc R
C28 C 0.7349(3) 0.5582(3) 1.6101(3) 0.0391(9) Uani 1 1 d .
C29 C 0.8209(3) 0.3673(3) 1.4739(3) 0.0377(9) Uani 1 1 d .
H29A H 0.8774 0.3390 1.4990 0.045 Uiso 1 1 calc R
H29B H 0.8273 0.3679 1.4158 0.045 Uiso 1 1 calc R
C30 C 0.7679(3) 0.3849(3) 1.6770(3) 0.0409(10) Uani 1 1 d .
H30A H 0.7440 0.3938 1.7300 0.049 Uiso 1 1 calc R
H30B H 0.8279 0.3515 1.6856 0.049 Uiso 1 1 calc R
C31 C 0.6895(3) 0.2797(3) 1.4939(3) 0.0365(9) Uani 1 1 d .
C32 C 0.7433(3) 0.2625(3) 1.6211(2) 0.0332(8) Uani 1 1 d .
H32 H 0.7999 0.2251 1.6420 0.040 Uiso 1 1 calc R
C33 C 0.6654(3) 0.1983(3) 1.6451(3) 0.0371(9) Uani 1 1 d .
H33 H 0.6853 0.1303 1.6771 0.045 Uiso 1 1 calc R
C34 C 0.6294(3) 0.3051(3) 1.7121(2) 0.0378(9) Uani 1 1 d .
C35 C 0.4187(3) 0.8429(3) 1.4504(3) 0.0413(10) Uani 1 1 d .
H35A H 0.4050 0.9091 1.4102 0.050 Uiso 1 1 calc R
H35B H 0.4043 0.8393 1.5096 0.050 Uiso 1 1 calc R
C36 C 0.4791(3) 0.8154(3) 1.2523(2) 0.0375(9) Uani 1 1 d .
H36A H 0.4989 0.7968 1.2039 0.045 Uiso 1 1 calc R
H36B H 0.4625 0.8842 1.2277 0.045 Uiso 1 1 calc R
N1 N 0.7396(2) 0.6511(3) 0.9000(2) 0.0359(7) Uani 1 1 d .
N2 N 0.6807(2) 0.5159(2) 0.9885(2) 0.0367(8) Uani 1 1 d .
N3 N 0.8014(2) 0.5821(3) 0.7978(2) 0.0388(8) Uani 1 1 d .
N4 N 0.7423(2) 0.4463(3) 0.8856(2) 0.0418(8) Uani 1 1 d .
N5 N 0.7010(2) 0.3679(2) 1.1138(2) 0.0371(8) Uani 1 1 d .
N6 N 0.8051(2) 0.2875(2) 1.2004(2) 0.0354(7) Uani 1 1 d .
N7 N 0.7721(3) 0.2994(3) 1.0121(2) 0.0432(8) Uani 1 1 d .
N8 N 0.8695(2) 0.2094(3) 1.1042(2) 0.0403(8) Uani 1 1 d .
N9 N 0.9494(2) 0.2661(2) 1.2531(2) 0.0358(7) Uani 1 1 d .
N10 N 1.0815(2) 0.3107(3) 1.2515(2) 0.0371(8) Uani 1 1 d .
N11 N 1.0143(2) 0.1908(2) 1.1561(2) 0.0362(8) Uani 1 1 d .
N12 N 1.1467(2) 0.2364(2) 1.1530(2) 0.0375(8) Uani 1 1 d .
N13 N 0.5531(2) 0.7957(2) 1.3025(2) 0.0355(7) Uani 1 1 d .
N14 N 0.6950(2) 0.7568(2) 1.3287(2) 0.0365(8) Uani 1 1 d .
N15 N 0.5135(2) 0.8181(3) 1.4367(2) 0.0408(8) Uani 1 1 d .
N16 N 0.6528(3) 0.7683(3) 1.4679(2) 0.0451(9) Uani 1 1 d .
N17 N 0.7982(2) 0.6207(2) 1.3963(2) 0.0358(7) Uani 1 1 d .
N18 N 0.8053(2) 0.4635(2) 1.4662(2) 0.0349(7) Uani 1 1 d .
N19 N 0.7587(3) 0.6344(3) 1.5351(2) 0.0414(8) Uani 1 1 d .
N20 N 0.7756(2) 0.4772(3) 1.6055(2) 0.0384(8) Uani 1 1 d .
N21 N 0.7497(2) 0.3087(2) 1.5272(2) 0.0380(8) Uani 1 1 d .
N22 N 0.6383(2) 0.2166(3) 1.5614(2) 0.0384(8) Uani 1 1 d .
N23 N 0.7103(2) 0.3258(3) 1.6643(2) 0.0381(8) Uani 1 1 d .
N24 N 0.6000(2) 0.2334(2) 1.6985(2) 0.0366(8) Uani 1 1 d .
O1 O 0.72185(19) 0.6107(2) 1.04725(17) 0.0383(6) Uani 1 1 d .
O2 O 0.7456(2) 0.4313(2) 1.19925(18) 0.0415(7) Uani 1 1 d .
O3 O 0.9545(2) 0.3983(2) 1.27944(19) 0.0421(7) Uani 1 1 d .
O4 O 0.8700(2) 0.4415(2) 0.7938(2) 0.0516(8) Uani 1 1 d .
O5 O 0.9059(2) 0.2423(3) 0.9591(2) 0.0621(10) Uani 1 1 d .
O6 O 1.1171(2) 0.2135(2) 1.0352(2) 0.0502(8) Uani 1 1 d .
O7 O 0.63594(19) 0.6899(2) 1.25374(18) 0.0397(7) Uani 1 1 d .
O8 O 0.7691(2) 0.5315(2) 1.32607(18) 0.0408(7) Uani 1 1 d .
O9 O 0.6836(2) 0.3039(2) 1.41660(18) 0.0467(7) Uani 1 1 d .
O10 O 0.5400(3) 0.7426(3) 1.5804(2) 0.0597(9) Uani 1 1 d .
O11 O 0.6868(2) 0.5642(3) 1.6725(2) 0.0509(8) Uani 1 1 d .
O12 O 0.5902(2) 0.3433(2) 1.7581(2) 0.0502(8) Uani 1 1 d .

loop_
_atom_site_aniso_label
_atom_site_aniso_U_11
_atom_site_aniso_U_22
_atom_site_aniso_U_33
_atom_site_aniso_U_23
_atom_site_aniso_U_13
_atom_site_aniso_U_12
Cl5 0.0517(8) 0.0882(10) 0.0749(9) -0.0312(8) -0.0218(7) -0.0038(7)
O1W 0.0364(16) 0.068(2) 0.0352(15) -0.0256(15) -0.0050(12) 0.0045(14)
O2W 0.0526(19) 0.0427(17) 0.0450(16) -0.0217(14) 0.0088(14) -0.0075(14)
O3W 0.0393(17) 0.0515(18) 0.0413(16) -0.0154(14) 0.0056(13) -0.0046(13)
O4W 0.0332(16) 0.065(2) 0.0451(17) -0.0201(15) 0.0030(13) -0.0003(14)
Dy1 0.03041(12) 0.04210(12) 0.02719(11) -0.01998(8) -0.00144(7) 0.00094(8)
Cl1 0.0464(8) 0.0930(12) 0.1368(16) -0.0437(11) -0.0140(9) -0.0089(8)
Cl2 0.0563(9) 0.0606(9) 0.202(2) -0.0375(12) 0.0094(12) -0.0009(7)
Cl3 0.0496(9) 0.0896(13) 0.161(2) 0.0299(12) 0.0035(10) 0.0015(8)
Cl4 0.395(7) 0.264(5) 0.0595(14) -0.007(2) -0.020(2) 0.154(5)
Cd1 0.0597(3) 0.0638(3) 0.0715(3) 0.0013(2) -0.0014(2) 0.0031(2)
C1 0.0267(19) 0.043(2) 0.0310(19) -0.0188(17) -0.0040(16) 0.0045(16)
C2 0.029(2) 0.059(3) 0.033(2) -0.0253(19) -0.0091(17) 0.0003(18)
C3 0.032(2) 0.058(3) 0.0314(19) -0.0231(19) -0.0092(17) 0.0001(18)
C4 0.036(2) 0.064(3) 0.032(2) -0.028(2) -0.0104(18) -0.003(2)
C5 0.029(2) 0.048(2) 0.035(2) -0.0227(18) -0.0002(16) 0.0007(17)
C6 0.048(3) 0.056(3) 0.042(2) -0.032(2) -0.009(2) -0.006(2)
C7 0.029(2) 0.045(2) 0.0302(19) -0.0170(17) 0.0038(16) -0.0056(17)
C8 0.035(2) 0.042(2) 0.039(2) -0.0208(18) 0.0009(17) -0.0107(17)
C9 0.036(2) 0.040(2) 0.039(2) -0.0220(18) 0.0031(17) -0.0085(17)
C10 0.042(3) 0.051(3) 0.045(2) -0.027(2) -0.004(2) -0.004(2)
C11 0.034(2) 0.046(2) 0.0313(19) -0.0191(17) 0.0008(16) -0.0017(17)
C12 0.043(2) 0.035(2) 0.051(2) -0.0252(19) -0.002(2) -0.0009(18)
C13 0.039(2) 0.043(2) 0.0238(18) -0.0140(17) -0.0043(16) -0.0033(18)
C14 0.037(2) 0.033(2) 0.0290(18) -0.0105(16) 0.0015(16) 0.0013(16)
C15 0.037(2) 0.045(2) 0.0274(18) -0.0158(17) -0.0032(16) 0.0042(18)
C16 0.039(2) 0.035(2) 0.0306(19) -0.0136(16) -0.0013(17) -0.0013(17)
C17 0.038(2) 0.069(3) 0.030(2) -0.031(2) -0.0035(17) -0.003(2)
C18 0.034(2) 0.044(2) 0.040(2) -0.0223(19) -0.0035(18) 0.0076(17)
C19 0.031(2) 0.038(2) 0.0295(18) -0.0159(17) 0.0013(16) -0.0038(16)
C20 0.045(2) 0.034(2) 0.038(2) -0.0173(17) -0.0023(18) -0.0075(17)
C21 0.046(2) 0.031(2) 0.041(2) -0.0170(17) -0.0037(19) -0.0090(17)
C22 0.049(3) 0.046(2) 0.042(2) -0.029(2) -0.001(2) -0.002(2)
C23 0.033(2) 0.040(2) 0.034(2) -0.0145(17) 0.0016(17) -0.0055(17)
C24 0.053(3) 0.059(3) 0.051(3) -0.038(2) -0.013(2) -0.007(2)
C25 0.0240(19) 0.044(2) 0.0321(19) -0.0161(17) -0.0036(15) -0.0013(16)
C26 0.030(2) 0.056(3) 0.035(2) -0.0221(19) -0.0028(17) -0.0106(18)
C27 0.027(2) 0.049(2) 0.0310(19) -0.0203(18) -0.0024(16) -0.0043(17)
C28 0.035(2) 0.055(3) 0.036(2) -0.025(2) -0.0066(18) -0.0057(19)
C29 0.031(2) 0.052(2) 0.0315(19) -0.0213(18) 0.0027(16) -0.0004(18)
C30 0.040(2) 0.059(3) 0.0287(19) -0.0207(19) -0.0056(17) -0.006(2)
C31 0.037(2) 0.039(2) 0.036(2) -0.0210(18) -0.0046(17) 0.0077(17)
C32 0.030(2) 0.039(2) 0.0290(18) -0.0147(16) -0.0063(16) 0.0066(16)
C33 0.034(2) 0.040(2) 0.037(2) -0.0187(18) -0.0012(17) 0.0051(17)
C34 0.033(2) 0.051(2) 0.0303(19) -0.0193(18) -0.0020(17) -0.0007(18)
C35 0.040(2) 0.048(2) 0.047(2) -0.033(2) 0.0027(19) -0.0028(19)
C36 0.042(2) 0.036(2) 0.0305(19) -0.0117(17) -0.0011(17) -0.0028(17)
N1 0.0310(18) 0.050(2) 0.0285(16) -0.0198(15) -0.0020(13) -0.0002(15)
N2 0.0353(18) 0.047(2) 0.0298(16) -0.0180(15) -0.0046(14) -0.0014(15)
N3 0.0334(18) 0.057(2) 0.0334(17) -0.0266(16) -0.0009(14) -0.0054(16)
N4 0.037(2) 0.058(2) 0.0402(18) -0.0312(17) -0.0002(15) -0.0027(16)
N5 0.0388(19) 0.0398(18) 0.0368(17) -0.0207(15) -0.0015(15) -0.0033(15)
N6 0.0367(19) 0.0372(18) 0.0364(17) -0.0201(15) -0.0028(14) -0.0011(14)
N7 0.041(2) 0.060(2) 0.0375(18) -0.0301(17) -0.0037(16) -0.0008(17)
N8 0.0375(19) 0.049(2) 0.0409(19) -0.0269(17) 0.0033(15) -0.0060(16)
N9 0.0351(18) 0.0376(18) 0.0363(17) -0.0186(15) -0.0008(14) -0.0004(14)
N10 0.0325(18) 0.049(2) 0.0337(17) -0.0217(15) -0.0020(14) -0.0029(15)
N11 0.0335(18) 0.0398(18) 0.0386(17) -0.0213(15) 0.0004(15) -0.0019(14)
N12 0.0366(19) 0.0425(19) 0.0307(16) -0.0149(15) 0.0025(14) -0.0029(15)
N13 0.0352(18) 0.0422(19) 0.0362(17) -0.0241(15) -0.0015(14) -0.0020(15)
N14 0.0330(18) 0.0460(19) 0.0364(17) -0.0225(15) -0.0002(14) -0.0076(15)
N15 0.040(2) 0.050(2) 0.0390(18) -0.0272(17) 0.0033(16) -0.0043(16)
N16 0.046(2) 0.057(2) 0.0400(19) -0.0272(18) -0.0077(17) -0.0002(17)
N17 0.0344(18) 0.0433(19) 0.0325(16) -0.0178(15) -0.0044(14) -0.0043(15)
N18 0.0334(18) 0.0446(19) 0.0322(16) -0.0213(15) -0.0057(14) 0.0001(14)
N19 0.045(2) 0.049(2) 0.0370(18) -0.0250(16) -0.0044(16) -0.0010(16)
N20 0.0387(19) 0.049(2) 0.0330(17) -0.0230(16) -0.0036(15) -0.0008(15)
N21 0.042(2) 0.0424(19) 0.0309(17) -0.0177(15) 0.0023(15) -0.0052(15)
N22 0.0402(19) 0.046(2) 0.0354(17) -0.0241(16) 0.0023(15) -0.0070(15)
N23 0.0322(18) 0.052(2) 0.0362(17) -0.0256(16) -0.0003(14) -0.0016(15)
N24 0.0320(18) 0.0459(19) 0.0316(16) -0.0185(15) 0.0017(14) 0.0002(15)
O1 0.0412(16) 0.0502(17) 0.0310(14) -0.0256(13) -0.0011(12) -0.0013(13)
O2 0.0509(18) 0.0434(16) 0.0399(15) -0.0282(14) -0.0045(13) 0.0015(13)
O3 0.0445(17) 0.0459(17) 0.0421(15) -0.0254(14) -0.0058(13) 0.0016(13)
O4 0.0467(19) 0.068(2) 0.0550(19) -0.0427(17) 0.0030(15) -0.0023(16)
O5 0.054(2) 0.091(3) 0.0444(18) -0.0387(18) 0.0051(16) 0.0079(18)
O6 0.0460(18) 0.072(2) 0.0434(17) -0.0361(16) 0.0058(14) -0.0085(15)
O7 0.0367(16) 0.0529(17) 0.0388(15) -0.0302(14) -0.0046(12) 0.0044(13)
O8 0.0453(17) 0.0466(17) 0.0368(15) -0.0222(13) -0.0121(13) 0.0011(13)
O9 0.0540(19) 0.0583(19) 0.0350(15) -0.0250(14) -0.0065(14) -0.0057(15)
O10 0.068(2) 0.075(2) 0.0383(17) -0.0287(17) 0.0007(16) -0.0017(18)
O11 0.0486(19) 0.072(2) 0.0390(16) -0.0322(16) -0.0014(14) -0.0011(16)
O12 0.0445(18) 0.070(2) 0.0508(18) -0.0428(17) 0.0107(15) -0.0104(15)

loop_
_atom_type_symbol
_atom_type_description
_atom_type_scat_dispersion_real
_atom_type_scat_dispersion_imag
_atom_type_scat_source
C C 0.0033 0.0016 'International Tables Vol C Tables 4.2.6.8 and 6.1.1.4'
H H 0.0000 0.0000 'International Tables Vol C Tables 4.2.6.8 and 6.1.1.4'
N N 0.0061 0.0033 'International Tables Vol C Tables 4.2.6.8 and 6.1.1.4'
O O 0.0106 0.0060 'International Tables Vol C Tables 4.2.6.8 and 6.1.1.4'
Cl Cl 0.1484 0.1585 'International Tables Vol C Tables 4.2.6.8 and 6.1.1.4'
Cd Cd -0.8075 1.2024 'International Tables Vol C Tables 4.2.6.8 and 6.1.1.4'
Dy Dy -0.1892 4.4098 'International Tables Vol C Tables 4.2.6.8 and 6.1.1.4'

loop_
_geom_angle_atom_site_label_1
_geom_angle_atom_site_label_2
_geom_angle_atom_site_label_3
_geom_angle
_geom_angle_site_symmetry_1
_geom_angle_site_symmetry_3
O7 Dy1 O1 126.55(10) . .
O7 Dy1 O8 76.74(10) . .
O1 Dy1 O8 151.39(10) . .
O7 Dy1 O2 151.13(10) . .
O1 Dy1 O2 76.96(10) . .
O8 Dy1 O2 87.57(10) . .
O7 Dy1 O2W 70.85(10) . .
O1 Dy1 O2W 73.64(10) . .
O8 Dy1 O2W 104.19(11) . .
O2 Dy1 O2W 137.33(10) . .
O7 Dy1 O1W 72.76(10) . .
O1 Dy1 O1W 70.78(10) . .
O8 Dy1 O1W 137.33(10) . .
O2 Dy1 O1W 105.51(11) . .
O2W Dy1 O1W 93.24(12) . .
O7 Dy1 O4W 123.27(11) . .
O1 Dy1 O4W 79.74(11) . .
O8 Dy1 O4W 72.71(11) . .
O2 Dy1 O4W 72.89(11) . .
O2W Dy1 O4W 71.99(11) . .
O1W Dy1 O4W 149.84(10) . .
O7 Dy1 O3W 80.03(11) . .
O1 Dy1 O3W 122.68(11) . .
O8 Dy1 O3W 73.30(11) . .
O2 Dy1 O3W 72.24(11) . .
O2W Dy1 O3W 150.39(11) . .
O1W Dy1 O3W 72.62(11) . .
O4W Dy1 O3W 131.59(11) . .
Cl4 Cd1 Cl3 110.77(14) . .
Cl4 Cd1 Cl2 113.54(19) . .
Cl3 Cd1 Cl2 113.33(7) . .
Cl4 Cd1 Cl1 107.50(14) . .
Cl3 Cd1 Cl1 106.38(9) . .
Cl2 Cd1 Cl1 104.71(7) . .
O1 C1 N2 125.2(4) . .
O1 C1 N1 124.4(4) . .
N2 C1 N1 110.4(3) . .
N3 C2 N1 113.8(3) . .
N3 C2 C3 103.4(3) . .
N1 C2 C3 103.7(3) . .
N3 C2 H2 111.8 . .
N1 C2 H2 111.8 . .
C3 C2 H2 111.8 . .
N4 C3 N2 115.4(3) . .
N4 C3 C2 103.6(3) . .
N2 C3 C2 102.9(3) . .
N4 C3 H3 111.4 . .
N2 C3 H3 111.4 . .
C2 C3 H3 111.4 . .
O4 C4 N4 126.4(4) . .
O4 C4 N3 125.2(4) . .
N4 C4 N3 108.4(4) . .
N5 C5 N2 113.0(3) . .
N5 C5 H5A 109.0 . .
N2 C5 H5A 109.0 . .
N5 C5 H5B 109.0 . .
N2 C5 H5B 109.0 . .
H5A C5 H5B 107.8 . .
N4 C6 N7 114.0(4) . .
N4 C6 H6A 108.7 . .
N7 C6 H6A 108.7 . .
N4 C6 H6B 108.7 . .
N7 C6 H6B 108.7 . .
H6A C6 H6B 107.6 . .
O2 C7 N6 125.7(4) . .
O2 C7 N5 125.4(4) . .
N6 C7 N5 108.9(4) . .
N7 C8 N5 114.7(3) . .
N7 C8 C9 103.7(3) . .
N5 C8 C9 103.2(3) . .
N7 C8 H8 111.6 . .
N5 C8 H8 111.6 . .
C9 C8 H8 111.6 . .
N8 C9 N6 113.9(3) . .
N8 C9 C8 103.5(3) . .
N6 C9 C8 103.4(3) . .
N8 C9 H9 111.8 . .
N6 C9 H9 111.8 . .
C8 C9 H9 111.8 . .
O5 C10 N8 125.8(4) . .
O5 C10 N7 125.5(4) . .
N8 C10 N7 108.7(4) . .
N6 C11 N9 113.0(3) . .
N6 C11 H11A 109.0 . .
N9 C11 H11A 109.0 . .
N6 C11 H11B 109.0 . .
N9 C11 H11B 109.0 . .
H11A C11 H11B 107.8 . .
N8 C12 N11 114.2(3) . .
N8 C12 H12A 108.7 . .
N11 C12 H12A 108.7 . .
N8 C12 H12B 108.7 . .
N11 C12 H12B 108.7 . .
H12A C12 H12B 107.6 . .
O3 C13 N9 126.6(4) . .
O3 C13 N10 125.1(4) . .
N9 C13 N10 108.3(4) . .
N11 C14 N9 114.5(3) . .
N11 C14 C15 103.8(3) . .
N9 C14 C15 102.9(3) . .
N11 C14 H14 111.7 . .
N9 C14 H14 111.7 . .
C15 C14 H14 111.7 . .
N10 C15 N12 113.6(3) . .
N10 C15 C14 103.2(3) . .
N12 C15 C14 102.4(3) . .
N10 C15 H15 112.3 . .
N12 C15 H15 112.3 . .
C14 C15 H15 112.3 . .
O6 C16 N12 126.4(4) . .
O6 C16 N11 125.7(4) . .
N12 C16 N11 108.0(3) . .
N3 C17 N10 113.5(3) 2_767 .
N3 C17 H17A 108.9 2_767 .
N10 C17 H17A 108.9 . .
N3 C17 H17B 108.9 2_767 .
N10 C17 H17B 108.9 . .
H17A C17 H17B 107.7 . .
N1 C18 N12 114.0(3) . 2_767
N1 C18 H18A 108.7 . .
N12 C18 H18A 108.7 2_767 .
N1 C18 H18B 108.7 . .
N12 C18 H18B 108.7 2_767 .
H18A C18 H18B 107.6 . .
O7 C19 N13 124.9(4) . .
O7 C19 N14 125.5(4) . .
N13 C19 N14 109.6(3) . .
N15 C20 N13 113.9(3) . .
N15 C20 C21 103.7(3) . .
N13 C20 C21 103.1(3) . .
N15 C20 H20 111.8 . .
N13 C20 H20 111.8 . .
C21 C20 H20 111.8 . .
N16 C21 N14 114.3(3) . .
N16 C21 C20 102.9(3) . .
N14 C21 C20 103.3(3) . .
N16 C21 H21 111.9 . .
N14 C21 H21 111.9 . .
C20 C21 H21 111.9 . .
O10 C22 N15 126.5(4) . .
O10 C22 N16 125.4(4) . .
N15 C22 N16 108.0(4) . .
N14 C23 N17 113.9(3) . .
N14 C23 H23A 108.8 . .
N17 C23 H23A 108.8 . .
N14 C23 H23B 108.8 . .
N17 C23 H23B 108.8 . .
H23A C23 H23B 107.7 . .
N19 C24 N16 113.9(4) . .
N19 C24 H24A 108.8 . .
N16 C24 H24A 108.8 . .
N19 C24 H24B 108.8 . .
N16 C24 H24B 108.8 . .
H24A C24 H24B 107.7 . .
O8 C25 N17 126.2(4) . .
O8 C25 N18 124.1(4) . .
N17 C25 N18 109.7(3) . .
N17 C26 N19 115.1(3) . .
N17 C26 C27 103.2(3) . .
N19 C26 C27 103.5(3) . .
N17 C26 H26 111.5 . .
N19 C26 H26 111.5 . .
C27 C26 H26 111.5 . .
N20 C27 N18 114.1(3) . .
N20 C27 C26 103.0(3) . .
N18 C27 C26 103.4(3) . .
N20 C27 H27 111.9 . .
N18 C27 H27 111.9 . .
C26 C27 H27 111.9 . .
O11 C28 N20 126.1(4) . .
O11 C28 N19 124.4(4) . .
N20 C28 N19 109.4(4) . .
N18 C29 N21 113.1(3) . .
N18 C29 H29A 109.0 . .
N21 C29 H29A 109.0 . .
N18 C29 H29B 109.0 . .
N21 C29 H29B 109.0 . .
H29A C29 H29B 107.8 . .
N20 C30 N23 113.7(3) . .
N20 C30 H30A 108.8 . .
N23 C30 H30A 108.8 . .
N20 C30 H30B 108.8 . .
N23 C30 H30B 108.8 . .
H30A C30 H30B 107.7 . .
O9 C31 N21 126.0(4) . .
O9 C31 N22 125.6(4) . .
N21 C31 N22 108.4(3) . .
N21 C32 N23 114.5(3) . .
N21 C32 C33 103.3(3) . .
N23 C32 C33 102.8(3) . .
N21 C32 H32 111.9 . .
N23 C32 H32 111.9 . .
C33 C32 H32 111.9 . .
N24 C33 N22 114.7(3) . .
N24 C33 C32 103.3(3) . .
N22 C33 C32 103.4(3) . .
N24 C33 H33 111.6 . .
N22 C33 H33 111.6 . .
C32 C33 H33 111.6 . .
O12 C34 N23 126.1(4) . .
O12 C34 N24 126.5(4) . .
N23 C34 N24 107.4(3) . .
N15 C35 N22 114.5(3) . 2_668
N15 C35 H35A 108.6 . .
N22 C35 H35A 108.6 2_668 .
N15 C35 H35B 108.6 . .
N22 C35 H35B 108.6 2_668 .
H35A C35 H35B 107.6 . .
N13 C36 N24 114.2(3) . 2_668
N13 C36 H36A 108.7 . .
N24 C36 H36A 108.7 2_668 .
N13 C36 H36B 108.7 . .
N24 C36 H36B 108.7 2_668 .
H36A C36 H36B 107.6 . .
C1 N1 C18 123.2(3) . .
C1 N1 C2 111.2(3) . .
C18 N1 C2 123.8(3) . .
C1 N2 C5 123.6(3) . .
C1 N2 C3 111.8(3) . .
C5 N2 C3 124.2(3) . .
C4 N3 C17 123.8(3) . 2_767
C4 N3 C2 111.9(3) . .
C17 N3 C2 123.3(4) 2_767 .
C4 N4 C3 112.7(4) . .
C4 N4 C6 123.1(4) . .
C3 N4 C6 124.2(4) . .
C7 N5 C5 123.7(3) . .
C7 N5 C8 112.2(3) . .
C5 N5 C8 123.9(3) . .
C7 N6 C11 122.5(3) . .
C7 N6 C9 112.1(3) . .
C11 N6 C9 123.6(3) . .
C10 N7 C8 111.7(4) . .
C10 N7 C6 121.8(4) . .
C8 N7 C6 125.4(4) . .
C10 N8 C12 122.3(4) . .
C10 N8 C9 112.0(4) . .
C12 N8 C9 125.1(4) . .
C13 N9 C14 113.4(3) . .
C13 N9 C11 122.8(3) . .
C14 N9 C11 122.1(3) . .
C13 N10 C17 123.2(4) . .
C13 N10 C15 112.1(3) . .
C17 N10 C15 122.0(3) . .
C16 N11 C14 112.6(3) . .
C16 N11 C12 122.8(3) . .
C14 N11 C12 122.9(3) . .
C16 N12 C18 123.7(3) . 2_767
C16 N12 C15 113.0(3) . .
C18 N12 C15 122.0(3) 2_767 .
C19 N13 C36 122.3(3) . .
C19 N13 C20 111.9(3) . .
C36 N13 C20 124.0(3) . .
C19 N14 C23 124.0(3) . .
C19 N14 C21 111.9(3) . .
C23 N14 C21 124.1(3) . .
C22 N15 C20 112.7(4) . .
C22 N15 C35 122.8(3) . .
C20 N15 C35 124.0(4) . .
C22 N16 C21 112.5(4) . .
C22 N16 C24 122.7(4) . .
C21 N16 C24 124.2(4) . .
C25 N17 C26 112.7(3) . .
C25 N17 C23 123.3(3) . .
C26 N17 C23 124.0(3) . .
C25 N18 C29 122.7(3) . .
C25 N18 C27 110.8(3) . .
C29 N18 C27 123.2(3) . .
C28 N19 C24 122.9(4) . .
C28 N19 C26 111.2(4) . .
C24 N19 C26 125.6(4) . .
C28 N20 C30 122.6(3) . .
C28 N20 C27 112.6(3) . .
C30 N20 C27 124.4(3) . .
C31 N21 C32 112.6(3) . .
C31 N21 C29 123.1(3) . .
C32 N21 C29 123.6(3) . .
C31 N22 C35 122.6(3) . 2_668
C31 N22 C33 112.3(3) . .
C35 N22 C33 123.1(3) 2_668 .
C34 N23 C32 113.3(4) . .
C34 N23 C30 121.3(3) . .
C32 N23 C30 123.0(3) . .
C34 N24 C33 112.9(3) . .
C34 N24 C36 122.8(3) . 2_668
C33 N24 C36 123.0(3) . 2_668
C1 O1 Dy1 157.1(3) . .
C7 O2 Dy1 155.9(3) . .
C19 O7 Dy1 156.8(3) . .
C25 O8 Dy1 155.0(3) . .

loop_
_geom_bond_atom_site_label_1
_geom_bond_atom_site_label_2
_geom_bond_distance
_geom_bond_site_symmetry_2
O1W Dy1 2.375(3) .
O2W Dy1 2.363(3) .
O3W Dy1 2.402(3) .
O4W Dy1 2.401(3) .
Dy1 O7 2.339(3) .
Dy1 O1 2.344(3) .
Dy1 O8 2.345(3) .
Dy1 O2 2.351(3) .
Cl1 Cd1 2.477(2) .
Cl2 Cd1 2.4433(19) .
Cl3 Cd1 2.4410(18) .
Cl4 Cd1 2.389(3) .
C1 O1 1.249(5) .
C1 N2 1.344(5) .
C1 N1 1.356(5) .
C2 N3 1.447(5) .
C2 N1 1.447(5) .
C2 C3 1.550(6) .
C2 H2 0.9900 .
C3 N4 1.437(5) .
C3 N2 1.451(5) .
C3 H3 0.9900 .
C4 O4 1.220(5) .
C4 N4 1.362(6) .
C4 N3 1.379(6) .
C5 N5 1.438(5) .
C5 N2 1.452(5) .
C5 H5A 0.9800 .
C5 H5B 0.9800 .
C6 N4 1.440(6) .
C6 N7 1.463(6) .
C6 H6A 0.9800 .
C6 H6B 0.9800 .
C7 O2 1.226(5) .
C7 N6 1.341(5) .
C7 N5 1.365(5) .
C8 N7 1.451(5) .
C8 N5 1.453(5) .
C8 C9 1.528(6) .
C8 H8 0.9900 .
C9 N8 1.453(5) .
C9 N6 1.466(5) .
C9 H9 0.9900 .
C10 O5 1.227(5) .
C10 N8 1.359(6) .
C10 N7 1.363(6) .
C11 N6 1.448(5) .
C11 N9 1.455(5) .
C11 H11A 0.9800 .
C11 H11B 0.9800 .
C12 N8 1.435(6) .
C12 N11 1.456(6) .
C12 H12A 0.9800 .
C12 H12B 0.9800 .
C13 O3 1.225(5) .
C13 N9 1.349(5) .
C13 N10 1.369(5) .
C14 N11 1.443(5) .
C14 N9 1.447(5) .
C14 C15 1.547(6) .
C14 H14 0.9900 .
C15 N10 1.455(5) .
C15 N12 1.462(5) .
C15 H15 0.9900 .
C16 O6 1.229(5) .
C16 N12 1.359(6) .
C16 N11 1.369(5) .
C17 N3 1.439(6) 2_767
C17 N10 1.444(6) .
C17 H17A 0.9800 .
C17 H17B 0.9800 .
C18 N1 1.437(6) .
C18 N12 1.452(5) 2_767
C18 H18A 0.9800 .
C18 H18B 0.9800 .
C19 O7 1.232(5) .
C19 N13 1.349(5) .
C19 N14 1.356(5) .
C20 N15 1.441(5) .
C20 N13 1.466(5) .
C20 C21 1.542(6) .
C20 H20 0.9900 .
C21 N16 1.451(5) .
C21 N14 1.457(5) .
C21 H21 0.9900 .
C22 O10 1.219(5) .
C22 N15 1.361(6) .
C22 N16 1.368(6) .
C23 N14 1.427(5) .
C23 N17 1.448(5) .
C23 H23A 0.9800 .
C23 H23B 0.9800 .
C24 N19 1.426(6) .
C24 N16 1.455(6) .
C24 H24A 0.9800 .
C24 H24B 0.9800 .
C25 O8 1.237(5) .
C25 N17 1.349(5) .
C25 N18 1.361(5) .
C26 N17 1.436(5) .
C26 N19 1.466(5) .
C26 C27 1.548(6) .
C26 H26 0.9900 .
C27 N20 1.456(5) .
C27 N18 1.462(5) .
C27 H27 0.9900 .
C28 O11 1.225(5) .
C28 N20 1.350(6) .
C28 N19 1.367(6) .
C29 N18 1.434(5) .
C29 N21 1.445(5) .
C29 H29A 0.9800 .
C29 H29B 0.9800 .
C30 N20 1.443(5) .
C30 N23 1.454(6) .
C30 H30A 0.9800 .
C30 H30B 0.9800 .
C31 O9 1.226(5) .
C31 N21 1.365(6) .
C31 N22 1.367(5) .
C32 N21 1.449(5) .
C32 N23 1.459(5) .
C32 C33 1.547(6) .
C32 H32 0.9900 .
C33 N24 1.449(5) .
C33 N22 1.453(5) .
C33 H33 0.9900 .
C34 O12 1.214(5) .
C34 N23 1.359(5) .
C34 N24 1.377(6) .
C35 N15 1.441(6) .
C35 N22 1.446(6) 2_668
C35 H35A 0.9800 .
C35 H35B 0.9800 .
C36 N13 1.439(6) .
C36 N24 1.455(5) 2_668
C36 H36A 0.9800 .
C36 H36B 0.9800 .
N3 C17 1.439(6) 2_767
N12 C18 1.452(5) 2_767
N22 C35 1.446(6) 2_668
N24 C36 1.455(5) 2_668

loop_
_platon_squeeze_void_nr
_platon_squeeze_void_average_x
_platon_squeeze_void_average_y
_platon_squeeze_void_average_z
_platon_squeeze_void_volume
_platon_squeeze_void_count_electrons
_platon_squeeze_void_content
1 -0.015 0.000 -0.001 1088 473 ' '
2 0.000 0.500 1.000 97 23 ' '
3 0.500 0.500 0.500 97 20 ' '
